data_1530085
loop_
_publ_author_name
'Herzog-Cance, M.H.'
'Belin, C.'
'Herzog, J.F.'

_publ_section_title
;
 Crystal Chemistry.- Crystal Structure Determination of Mixed Oxonium and
 Nitryl Perchlorate: (H3 O)(+) (N O2)(+) ((Cl O4)(-))2
;
_journal_name_full
;
Comptes Rendus Hebdomadaires des Seances de l'Academie des Sciences, Serie 2 
(1984-1993)
;
_journal_page_first 531
_journal_page_last 534
_journal_volume 298
_journal_year 1984
_chemical_formula_sum 'Cl2 H3 N O11'
_chemical_name_systematic 'H3 O N O2 (Cl O4)2'
_space_group_IT_number 15
_symmetry_space_group_name_Hall '-C 2yc'
_symmetry_space_group_name_H-M 'C 1 2/c 1'
_cell_angle_alpha 90
_cell_angle_beta 109.5
_cell_angle_gamma 90
_cell_formula_units_Z 4
_cell_length_a 9.854
_cell_length_b 5.745
_cell_length_c 15.122
_cell_volume 806.972
_citation_journal_id_ASTM CRAMED
_cod_data_source_file Herzog-Cance_CRAMED_1984_1164.cif
_cod_data_source_block H3Cl2N1O11
_cod_original_cell_volume 806.9718
_cod_original_formula_sum 'H3 Cl2 N1 O11'
_cod_database_code 1530085

loop_
_symmetry_equiv_pos_as_xyz
x,y,z
-x,y,-z+1/2
-x,-y,-z
x,-y,z-1/2
x+1/2,y+1/2,z
-x+1/2,y+1/2,-z+1/2
-x+1/2,-y+1/2,-z
x+1/2,-y+1/2,z-1/2

loop_
_atom_site_label
_atom_site_type_symbol
_atom_site_fract_x
_atom_site_fract_y
_atom_site_fract_z
_atom_site_occupancy
_atom_site_U_iso_or_equiv
O6 O-2 0.5 0.1114 0.25 1 0.0
O4 O-2 0.1693 0.9401 0.3953 1 0.0
O3 O-2 0.1645 0.3352 0.385 1 0.0
O5 O-2 0.0695 0.1338 0.0496 1 0.0
O2 O-2 0.3725 0.1292 0.3929 1 0.0
N1 N+5 0 0 0 1 0.0
O1 O-2 0.1694 0.1057 0.2578 1 0.0
Cl1 Cl+7 0.2187 0.1242 0.3567 1 0.0
